data_4131134
loop_
_publ_author_name
'Tian, Maoqun'
'Yan, Ming'
'Baran, Phil S.'

_publ_section_title
;
 11-Step Total Synthesis of Araiosamines.
;
_journal_issue 43
_journal_name_full 'Journal of the American Chemical Society'
_journal_page_first 14234
_journal_page_last 14237
_journal_paper_doi 10.1021/jacs.6b09701
_journal_volume 138
_journal_year 2016
_chemical_formula_moiety 'C21 H23 Br N2 O4 S'
_chemical_formula_sum 'C21 H23 Br N2 O4 S'
_chemical_formula_weight 479.38
_space_group_crystal_system monoclinic
_space_group_IT_number 14
_space_group_name_Hall '-P 2ybc'
_space_group_name_H-M_alt 'P 1 21/c 1'
_atom_sites_solution_hydrogens geom
_atom_sites_solution_primary direct
_audit_creation_date 2016-05-23
_audit_creation_method
;
Olex2 1.2
(compiled 2016.02.19 svn.r3266 for OlexSys, GUI svn.r5155)
;
_cell_angle_alpha 90
_cell_angle_beta 97.5520(10)
_cell_angle_gamma 90
_cell_formula_units_Z 4
_cell_length_a 13.0769(4)
_cell_length_b 9.1858(2)
_cell_length_c 17.9242(6)
_cell_measurement_reflns_used 7746
_cell_measurement_temperature 100(2)
_cell_measurement_theta_max 25.34
_cell_measurement_theta_min 2.60
_cell_volume 2134.41(11)
_computing_molecular_graphics 'Olex2 (Dolomanov et al., 2009)'
_computing_publication_material 'Olex2 (Dolomanov et al., 2009)'
_computing_structure_refinement 'XL (Sheldrick, 2008)'
_computing_structure_solution 'ShelXT (Sheldrick, 2015)'
_diffrn_ambient_temperature 100.0
_diffrn_measured_fraction_theta_full 1.000
_diffrn_measured_fraction_theta_max 0.999
_diffrn_measurement_device_type 'Bruker APEX-II CCD'
_diffrn_measurement_method '\f and \w scans'
_diffrn_radiation_type MoK\a
_diffrn_radiation_wavelength 0.71073
_diffrn_reflns_av_R_equivalents 0.0325
_diffrn_reflns_av_unetI/netI 0.0256
_diffrn_reflns_Laue_measured_fraction_full 1.000
_diffrn_reflns_Laue_measured_fraction_max 0.999
_diffrn_reflns_limit_h_max 15
_diffrn_reflns_limit_h_min -15
_diffrn_reflns_limit_k_max 8
_diffrn_reflns_limit_k_min -11
_diffrn_reflns_limit_l_max 21
_diffrn_reflns_limit_l_min -21
_diffrn_reflns_number 22675
_diffrn_reflns_point_group_measured_fraction_full 1.000
_diffrn_reflns_point_group_measured_fraction_max 0.999
_diffrn_reflns_theta_full 25.242
_diffrn_reflns_theta_max 25.674
_diffrn_reflns_theta_min 1.571
_diffrn_standards_number 0
_exptl_absorpt_coefficient_mu 2.053
_exptl_absorpt_correction_T_max 0.0921
_exptl_absorpt_correction_T_min 0.0635
_exptl_absorpt_correction_type multi-scan
_exptl_absorpt_process_details
;
SADABS-2014/5 (Bruker,2014/5) was used for absorption correction.
wR2(int) was 0.0791 before and 0.0417 after correction.
The Ratio of minimum to maximum transmission is 0.6895.
The \l/2 correction factor is 0.00150.
;
_exptl_crystal_colour colourless
_exptl_crystal_colour_primary colourless
_exptl_crystal_density_diffrn 1.492
_exptl_crystal_description plate
_exptl_crystal_F_000 984
_exptl_crystal_size_max 0.25
_exptl_crystal_size_mid 0.2
_exptl_crystal_size_min 0.05
_refine_diff_density_max 0.366
_refine_diff_density_min -0.244
_refine_diff_density_rms 0.058
_refine_ls_extinction_method none
_refine_ls_goodness_of_fit_ref 1.023
_refine_ls_hydrogen_treatment constr
_refine_ls_matrix_type full
_refine_ls_number_parameters 265
_refine_ls_number_reflns 4053
_refine_ls_number_restraints 0
_refine_ls_restrained_S_all 1.023
_refine_ls_R_factor_all 0.0393
_refine_ls_R_factor_gt 0.0292
_refine_ls_shift/su_max 0.001
_refine_ls_shift/su_mean 0.000
_refine_ls_structure_factor_coef Fsqd
_refine_ls_weighting_details 'w=1/[\s^2^(Fo^2^)+(0.0348P)^2^+1.4075P] where P=(Fo^2^+2Fc^2^)/3'
_refine_ls_weighting_scheme calc
_refine_ls_wR_factor_gt 0.0685
_refine_ls_wR_factor_ref 0.0733
_reflns_Friedel_coverage 0.000
_reflns_number_gt 3411
_reflns_number_total 4053
_reflns_threshold_expression 'I > 2\s(I)'
_cod_data_source_file ja6b09701_si_006.cif
_cod_data_source_block baran580
_cod_database_code 4131134
_shelx_space_group_comment
;
The symmetry employed for this shelxl refinement is uniquely defined
by the following loop, which should always be used as a source of
symmetry information in preference to the above space-group names.
They are only intended as comments.
;
_shelx_estimated_absorpt_t_max 0.904
_shelx_estimated_absorpt_t_min 0.628
_olex2_refinement_description
;
1. Fixed Uiso
 At 1.2 times of:
  All C(H) groups, All C(H,H) groups, All N(H) groups
 At 1.5 times of:
  All C(H,H,H) groups
2.a Ternary CH refined with riding coordinates:
 C7(H7)
2.b Secondary CH2 refined with riding coordinates:
 C6(H6A,H6B)
2.c Aromatic/amide H refined with riding coordinates:
 N1(H1), N2(H2), C2(H2A), C11(H11), C12(H12), C14(H14), C15(H15), C16(H16),
 C17(H17), C18(H18), C21(H21)
2.d Idealised Me refined as rotating group:
 C10(H10A,H10B,H10C), C19(H19A,H19B,H19C), C20(H20A,H20B,H20C)
;
_shelx_shelxl_version_number 2014/7
_olex2_submission_special_instructions 'No special instructions were received'

loop_
_space_group_symop_operation_xyz
'x, y, z'
'-x, y+1/2, -z+1/2'
'-x, -y, -z'
'x, -y-1/2, z-1/2'

loop_
_atom_site_label
_atom_site_type_symbol
_atom_site_fract_x
_atom_site_fract_y
_atom_site_fract_z
_atom_site_U_iso_or_equiv
_atom_site_adp_type
_atom_site_occupancy
_atom_site_site_symmetry_order
_atom_site_calc_flag
_atom_site_refinement_flags_posn
Br1 Br 1.56649(2) 0.70195(3) 0.51181(2) 0.03602(9) Uani 1 1 d .
S1 S 0.88540(4) 0.91190(6) 0.23389(3) 0.02101(12) Uani 1 1 d .
O1 O 0.90451(11) 0.53353(15) 0.39264(8) 0.0238(3) Uani 1 1 d .
O2 O 0.92406(11) 0.82072(16) 0.17864(8) 0.0259(3) Uani 1 1 d .
O3 O 0.88222(11) 1.06809(16) 0.22264(9) 0.0283(4) Uani 1 1 d .
O4 O 0.82544(11) 0.75014(16) 0.40935(8) 0.0250(3) Uani 1 1 d .
N1 N 0.96401(13) 0.73218(18) 0.34514(10) 0.0200(4) Uani 1 1 d .
H1 H 1.0115 0.6733 0.3318 0.024 Uiso 1 1 calc R
N2 N 1.22768(13) 1.03344(19) 0.49277(10) 0.0240(4) Uani 1 1 d .
H2 H 1.2389 1.0846 0.5345 0.029 Uiso 1 1 calc R
C1 C 1.43605(16) 0.7751(2) 0.46751(13) 0.0251(5) Uani 1 1 d .
C2 C 1.38946(16) 0.8831(2) 0.50412(12) 0.0242(5) Uani 1 1 d .
H2A H 1.4209 0.9228 0.5504 0.029 Uiso 1 1 calc R
C3 C 1.29352(16) 0.9312(2) 0.46967(12) 0.0215(4) Uani 1 1 d .
C4 C 1.24579(15) 0.8733(2) 0.40065(11) 0.0204(4) Uani 1 1 d .
C5 C 1.14848(16) 0.9469(2) 0.38290(12) 0.0220(4) Uani 1 1 d .
C6 C 1.07450(16) 0.9326(2) 0.31157(12) 0.0241(5) Uani 1 1 d .
H6A H 1.1032 0.8623 0.2779 0.029 Uiso 1 1 calc R
H6B H 1.0687 1.0280 0.2857 0.029 Uiso 1 1 calc R
C7 C 0.96610(16) 0.8820(2) 0.32409(12) 0.0214(4) Uani 1 1 d .
H7 H 0.9405 0.9434 0.3638 0.026 Uiso 1 1 calc R
C8 C 0.89121(16) 0.6772(2) 0.38515(11) 0.0205(4) Uani 1 1 d .
C9 C 0.83195(17) 0.4431(2) 0.43024(13) 0.0264(5) Uani 1 1 d .
C10 C 0.8820(2) 0.2940(2) 0.42898(16) 0.0385(6) Uani 1 1 d .
H10A H 0.8865 0.2657 0.3768 0.058 Uiso 1 1 calc GR
H10B H 0.8404 0.2224 0.4522 0.058 Uiso 1 1 calc GR
H10C H 0.9515 0.2976 0.4572 0.058 Uiso 1 1 calc GR
C11 C 1.39203(17) 0.7150(2) 0.39908(13) 0.0252(5) Uani 1 1 d .
H11 H 1.4269 0.6400 0.3760 0.030 Uiso 1 1 calc R
C12 C 1.29756(16) 0.7649(2) 0.36510(12) 0.0234(5) Uani 1 1 d .
H12 H 1.2679 0.7263 0.3180 0.028 Uiso 1 1 calc R
C13 C 0.75884(15) 0.8545(2) 0.24349(12) 0.0223(4) Uani 1 1 d .
C14 C 0.72325(17) 0.7264(2) 0.20821(13) 0.0282(5) Uani 1 1 d .
H14 H 0.7667 0.6704 0.1808 0.034 Uiso 1 1 calc R
C15 C 0.62331(19) 0.6814(3) 0.21346(14) 0.0366(6) Uani 1 1 d .
H15 H 0.5976 0.5944 0.1892 0.044 Uiso 1 1 calc R
C16 C 0.56134(18) 0.7626(3) 0.25379(14) 0.0379(6) Uani 1 1 d .
H16 H 0.4929 0.7312 0.2572 0.045 Uiso 1 1 calc R
C17 C 0.59751(18) 0.8893(3) 0.28933(14) 0.0378(6) Uani 1 1 d .
H17 H 0.5542 0.9437 0.3176 0.045 Uiso 1 1 calc R
C18 C 0.69691(17) 0.9379(3) 0.28400(13) 0.0301(5) Uani 1 1 d .
H18 H 0.7219 1.0260 0.3075 0.036 Uiso 1 1 calc R
C19 C 0.72679(19) 0.4462(3) 0.38281(14) 0.0357(6) Uani 1 1 d .
H19A H 0.6990 0.5454 0.3819 0.054 Uiso 1 1 calc GR
H19B H 0.6799 0.3799 0.4045 0.054 Uiso 1 1 calc GR
H19C H 0.7336 0.4154 0.3314 0.054 Uiso 1 1 calc GR
C20 C 0.82927(18) 0.4938(3) 0.51039(13) 0.0325(5) Uani 1 1 d .
H20A H 0.8999 0.5009 0.5364 0.049 Uiso 1 1 calc GR
H20B H 0.7902 0.4238 0.5367 0.049 Uiso 1 1 calc GR
H20C H 0.7960 0.5895 0.5099 0.049 Uiso 1 1 calc GR
C21 C 1.14164(16) 1.0428(2) 0.44017(12) 0.0250(5) Uani 1 1 d .
H21 H 1.0853 1.1070 0.4432 0.030 Uiso 1 1 calc R

loop_
_atom_site_aniso_label
_atom_site_aniso_U_11
_atom_site_aniso_U_22
_atom_site_aniso_U_33
_atom_site_aniso_U_23
_atom_site_aniso_U_13
_atom_site_aniso_U_12
Br1 0.02258(13) 0.03290(15) 0.05049(17) -0.00265(11) -0.00308(10) 0.00365(9)
S1 0.0195(3) 0.0189(3) 0.0248(3) 0.0041(2) 0.0033(2) -0.0001(2)
O1 0.0269(8) 0.0165(8) 0.0303(8) 0.0053(6) 0.0124(6) 0.0020(6)
O2 0.0232(8) 0.0307(8) 0.0246(8) 0.0007(6) 0.0067(6) -0.0006(6)
O3 0.0267(8) 0.0198(8) 0.0383(9) 0.0082(7) 0.0037(7) 0.0005(6)
O4 0.0278(8) 0.0215(8) 0.0272(8) 0.0005(6) 0.0096(6) 0.0040(6)
N1 0.0210(9) 0.0152(9) 0.0248(9) 0.0024(7) 0.0065(7) 0.0028(7)
N2 0.0252(9) 0.0218(10) 0.0252(10) -0.0053(7) 0.0035(8) 0.0003(7)
C1 0.0184(10) 0.0237(12) 0.0333(12) 0.0033(9) 0.0033(9) -0.0022(8)
C2 0.0246(11) 0.0222(11) 0.0252(11) -0.0015(9) 0.0010(9) -0.0048(9)
C3 0.0242(11) 0.0154(10) 0.0259(11) -0.0005(8) 0.0069(9) -0.0020(8)
C4 0.0206(10) 0.0167(10) 0.0245(11) 0.0019(8) 0.0051(8) -0.0043(8)
C5 0.0216(11) 0.0175(11) 0.0275(11) 0.0026(9) 0.0054(9) -0.0029(8)
C6 0.0220(11) 0.0204(11) 0.0296(12) 0.0031(9) 0.0030(9) -0.0017(8)
C7 0.0231(11) 0.0169(11) 0.0243(11) 0.0011(8) 0.0037(9) 0.0001(8)
C8 0.0229(11) 0.0208(11) 0.0178(10) 0.0006(8) 0.0022(8) 0.0013(8)
C9 0.0273(12) 0.0201(11) 0.0342(13) 0.0073(9) 0.0129(10) -0.0013(9)
C10 0.0446(15) 0.0214(13) 0.0547(17) 0.0104(11) 0.0260(13) 0.0026(10)
C11 0.0239(11) 0.0215(12) 0.0320(12) -0.0037(9) 0.0101(9) -0.0005(9)
C12 0.0262(11) 0.0213(11) 0.0236(11) -0.0020(9) 0.0067(9) -0.0053(9)
C13 0.0173(10) 0.0252(12) 0.0242(11) 0.0074(9) 0.0021(8) 0.0019(8)
C14 0.0250(11) 0.0310(13) 0.0290(12) 0.0015(10) 0.0052(9) -0.0006(9)
C15 0.0278(13) 0.0429(15) 0.0391(14) -0.0005(11) 0.0043(11) -0.0107(11)
C16 0.0197(12) 0.0569(17) 0.0374(14) 0.0059(13) 0.0047(10) -0.0066(11)
C17 0.0249(12) 0.0527(16) 0.0373(14) 0.0040(12) 0.0102(10) 0.0122(11)
C18 0.0280(12) 0.0303(13) 0.0324(13) 0.0017(10) 0.0053(10) 0.0048(10)
C19 0.0344(13) 0.0334(14) 0.0400(14) 0.0017(11) 0.0079(11) -0.0073(10)
C20 0.0328(13) 0.0348(14) 0.0323(13) 0.0137(10) 0.0133(10) 0.0050(10)
C21 0.0232(11) 0.0196(11) 0.0329(12) 0.0026(9) 0.0063(9) 0.0023(9)

loop_
_atom_type_symbol
_atom_type_description
_atom_type_scat_dispersion_real
_atom_type_scat_dispersion_imag
_atom_type_scat_source
C C 0.0033 0.0016 'International Tables Vol C Tables 4.2.6.8 and 6.1.1.4'
H H 0.0000 0.0000 'International Tables Vol C Tables 4.2.6.8 and 6.1.1.4'
Br Br -0.2901 2.4595 'International Tables Vol C Tables 4.2.6.8 and 6.1.1.4'
N N 0.0061 0.0033 'International Tables Vol C Tables 4.2.6.8 and 6.1.1.4'
O O 0.0106 0.0060 'International Tables Vol C Tables 4.2.6.8 and 6.1.1.4'
S S 0.1246 0.1234 'International Tables Vol C Tables 4.2.6.8 and 6.1.1.4'

loop_
_geom_angle_atom_site_label_1
_geom_angle_atom_site_label_2
_geom_angle_atom_site_label_3
_geom_angle
O2 S1 O3 119.15(9)
O2 S1 C7 107.85(9)
O2 S1 C13 108.15(10)
O3 S1 C7 105.92(9)
O3 S1 C13 107.40(10)
C13 S1 C7 107.92(10)
C8 O1 C9 121.00(16)
C7 N1 H1 118.8
C8 N1 H1 118.8
C8 N1 C7 122.36(17)
C3 N2 H2 125.5
C21 N2 H2 125.5
C21 N2 C3 109.00(18)
C2 C1 Br1 118.93(17)
C2 C1 C11 123.1(2)
C11 C1 Br1 117.94(16)
C1 C2 H2A 121.7
C1 C2 C3 116.5(2)
C3 C2 H2A 121.7
N2 C3 C2 130.2(2)
N2 C3 C4 107.38(18)
C2 C3 C4 122.38(19)
C3 C4 C5 106.98(18)
C12 C4 C3 118.71(19)
C12 C4 C5 134.30(19)
C4 C5 C6 126.73(19)
C21 C5 C4 106.30(18)
C21 C5 C6 126.7(2)
C5 C6 H6A 108.8
C5 C6 H6B 108.8
C5 C6 C7 113.90(18)
H6A C6 H6B 107.7
C7 C6 H6A 108.8
C7 C6 H6B 108.8
S1 C7 H7 109.6
N1 C7 S1 110.42(14)
N1 C7 C6 112.36(17)
N1 C7 H7 109.6
C6 C7 S1 105.15(14)
C6 C7 H7 109.6
O1 C8 N1 109.18(17)
O4 C8 O1 126.73(19)
O4 C8 N1 124.09(19)
O1 C9 C10 101.23(16)
O1 C9 C19 108.68(18)
O1 C9 C20 110.71(18)
C19 C9 C10 111.6(2)
C20 C9 C10 110.8(2)
C20 C9 C19 113.13(19)
C9 C10 H10A 109.5
C9 C10 H10B 109.5
C9 C10 H10C 109.5
H10A C10 H10B 109.5
H10A C10 H10C 109.5
H10B C10 H10C 109.5
C1 C11 H11 120.1
C12 C11 C1 119.8(2)
C12 C11 H11 120.1
C4 C12 H12 120.3
C11 C12 C4 119.5(2)
C11 C12 H12 120.3
C14 C13 S1 118.12(16)
C14 C13 C18 121.5(2)
C18 C13 S1 120.31(17)
C13 C14 H14 120.5
C15 C14 C13 119.0(2)
C15 C14 H14 120.5
C14 C15 H15 120.0
C16 C15 C14 120.0(2)
C16 C15 H15 120.0
C15 C16 H16 119.7
C15 C16 C17 120.7(2)
C17 C16 H16 119.7
C16 C17 H17 119.8
C16 C17 C18 120.4(2)
C18 C17 H17 119.8
C13 C18 C17 118.3(2)
C13 C18 H18 120.8
C17 C18 H18 120.8
C9 C19 H19A 109.5
C9 C19 H19B 109.5
C9 C19 H19C 109.5
H19A C19 H19B 109.5
H19A C19 H19C 109.5
H19B C19 H19C 109.5
C9 C20 H20A 109.5
C9 C20 H20B 109.5
C9 C20 H20C 109.5
H20A C20 H20B 109.5
H20A C20 H20C 109.5
H20B C20 H20C 109.5
N2 C21 H21 124.8
C5 C21 N2 110.32(19)
C5 C21 H21 124.8

loop_
_geom_bond_atom_site_label_1
_geom_bond_atom_site_label_2
_geom_bond_distance
Br1 C1 1.907(2)
S1 O2 1.4386(16)
S1 O3 1.4487(15)
S1 C7 1.832(2)
S1 C13 1.767(2)
O1 C8 1.336(2)
O1 C9 1.487(2)
O4 C8 1.214(3)
N1 H1 0.8800
N1 C7 1.428(3)
N1 C8 1.362(3)
N2 H2 0.8800
N2 C3 1.374(3)
N2 C21 1.372(3)
C1 C2 1.375(3)
C1 C11 1.398(3)
C2 H2A 0.9500
C2 C3 1.395(3)
C3 C4 1.414(3)
C4 C5 1.439(3)
C4 C12 1.403(3)
C5 C6 1.504(3)
C5 C21 1.365(3)
C6 H6A 0.9900
C6 H6B 0.9900
C6 C7 1.536(3)
C7 H7 1.0000
C9 C10 1.520(3)
C9 C19 1.519(3)
C9 C20 1.515(3)
C10 H10A 0.9800
C10 H10B 0.9800
C10 H10C 0.9800
C11 H11 0.9500
C11 C12 1.382(3)
C12 H12 0.9500
C13 C14 1.387(3)
C13 C18 1.387(3)
C14 H14 0.9500
C14 C15 1.386(3)
C15 H15 0.9500
C15 C16 1.375(4)
C16 H16 0.9500
C16 C17 1.381(4)
C17 H17 0.9500
C17 C18 1.389(3)
C18 H18 0.9500
C19 H19A 0.9800
C19 H19B 0.9800
C19 H19C 0.9800
C20 H20A 0.9800
C20 H20B 0.9800
C20 H20C 0.9800
C21 H21 0.9500

loop_
_geom_torsion_atom_site_label_1
_geom_torsion_atom_site_label_2
_geom_torsion_atom_site_label_3
_geom_torsion_atom_site_label_4
_geom_torsion
Br1 C1 C2 C3 -179.19(15)
Br1 C1 C11 C12 -179.99(16)
S1 C13 C14 C15 -178.39(18)
S1 C13 C18 C17 179.27(17)
O2 S1 C7 N1 -58.55(16)
O2 S1 C7 C6 62.88(15)
O2 S1 C13 C14 9.1(2)
O2 S1 C13 C18 -169.56(17)
O3 S1 C7 N1 172.85(13)
O3 S1 C7 C6 -65.72(15)
O3 S1 C13 C14 138.87(17)
O3 S1 C13 C18 -39.8(2)
N2 C3 C4 C5 0.7(2)
N2 C3 C4 C12 -179.66(18)
C1 C2 C3 N2 178.3(2)
C1 C2 C3 C4 -0.1(3)
C1 C11 C12 C4 -1.5(3)
C2 C1 C11 C12 0.4(3)
C2 C3 C4 C5 179.39(19)
C2 C3 C4 C12 -0.9(3)
C3 N2 C21 C5 0.9(2)
C3 C4 C5 C6 173.90(19)
C3 C4 C5 C21 -0.1(2)
C3 C4 C12 C11 1.7(3)
C4 C5 C6 C7 122.1(2)
C4 C5 C21 N2 -0.4(2)
C5 C4 C12 C11 -178.7(2)
C5 C6 C7 S1 167.90(15)
C5 C6 C7 N1 -71.9(2)
C6 C5 C21 N2 -174.48(19)
C7 S1 C13 C14 -107.34(18)
C7 S1 C13 C18 74.01(19)
C7 N1 C8 O1 176.28(17)
C7 N1 C8 O4 -3.6(3)
C8 O1 C9 C10 -176.81(19)
C8 O1 C9 C19 65.5(2)
C8 O1 C9 C20 -59.3(2)
C8 N1 C7 S1 -88.0(2)
C8 N1 C7 C6 154.97(19)
C9 O1 C8 O4 3.5(3)
C9 O1 C8 N1 -176.43(17)
C11 C1 C2 C3 0.4(3)
C12 C4 C5 C6 -5.7(4)
C12 C4 C5 C21 -179.8(2)
C13 S1 C7 N1 58.08(17)
C13 S1 C7 C6 179.51(14)
C13 C14 C15 C16 -0.6(4)
C14 C13 C18 C17 0.7(3)
C14 C15 C16 C17 0.1(4)
C15 C16 C17 C18 0.9(4)
C16 C17 C18 C13 -1.2(4)
C18 C13 C14 C15 0.2(3)
C21 N2 C3 C2 -179.5(2)
C21 N2 C3 C4 -0.9(2)
C21 C5 C6 C7 -65.1(3)
